data_1535341
loop_
_publ_author_name
'Hlukhyy, V.'
'Hoffmann, R.D.'
'Poettgen, R.'

_publ_section_title
;
 Synthesis and crystal structures of the pseudobinary intermetallics Ir
 In2-x Mgx with orthorhombic Mg2 Cu structure and Ir Mg3-x Inx with
 hexagonal Cu3 P Type
;
_journal_name_full Intermetallics
_journal_page_first 383
_journal_page_last 387
_journal_volume 12
_journal_year 2004
_chemical_formula_sum 'In0.8 Ir Mg2.2'
_chemical_name_systematic 'Ir (In0.8 Mg2.2)'
_space_group_IT_number 185
_symmetry_space_group_name_Hall 'P 6c -2'
_symmetry_space_group_name_H-M 'P 63 c m'
_cell_angle_alpha 90
_cell_angle_beta 90
_cell_angle_gamma 120
_cell_formula_units_Z 6
_cell_length_a 7.886
_cell_length_b 7.886
_cell_length_c 8.327
_cell_volume 448.469
_citation_journal_id_ASTM IERME5
_cod_data_source_file Hlukhyy_IERME5_2004_1214.cif
_cod_data_source_block In0.8Ir1Mg2.2
_cod_original_cell_volume 448.4693
_cod_original_formula_sum 'In0.8 Ir1 Mg2.2'
_cod_database_code 1535341

loop_
_symmetry_equiv_pos_as_xyz
x,y,z
x-y,x,z+1/2
-y,x-y,z
-x,-y,z+1/2
-x+y,-x,z
y,-x+y,z+1/2
y,x,z
-x+y,y,z+1/2
-x,-x+y,z
-y,-x,z+1/2
x-y,-y,z
x,x-y,z+1/2

loop_
_atom_site_label
_atom_site_type_symbol
_atom_site_fract_x
_atom_site_fract_y
_atom_site_fract_z
_atom_site_occupancy
_atom_site_U_iso_or_equiv
In3 In 0.6667 0.3333 0.7807 0.114 0.0
Mg2 Mg 0.6317 0.6317 0.5799 0.792 0.0
In2 In 0.6317 0.6317 0.5799 0.208 0.0
Mg1 Mg 0.7043 0.7043 0.9221 0.497 0.0
In1 In 0.7043 0.7043 0.9221 0.503 0.0
Mg4 Mg 1 1 0.6912 0.967 0.0
Ir1 Ir 0.6716 0.6716 0.25 1 0.0
In4 In 1 1 0.6912 0.033 0.0
Mg3 Mg 0.6667 0.3333 0.7807 0.886 0.0
